data_4063026
_journal_name_full Organometallics
_journal_year 2004
_chemical_formula_moiety 'C26 H27 B F4 N O2 P Pd'
_chemical_formula_sum 'C26 H27 B F4 N O2 P Pd'
_chemical_formula_weight 609.67
_space_group_IT_number 19
_symmetry_cell_setting orthorhombic
_symmetry_space_group_name_Hall 'P 2ac 2ab'
_symmetry_space_group_name_H-M 'P 21 21 21'
_cell_angle_alpha 90.00
_cell_angle_beta 90.00
_cell_angle_gamma 90.00
_cell_formula_units_Z 4
_cell_length_a 11.757(1)
_cell_length_b 14.3783(2)
_cell_length_c 15.4551(2)
_cell_measurement_temperature 298(2)
_cell_volume 2612.62(5)
_diffrn_ambient_temperature 298(2)
_exptl_crystal_density_diffrn 1.550
_refine_ls_R_factor_obs 0.0310
_refine_ls_wR_factor_obs 0.0674
_cod_depositor_comments
;
The following automatic conversions were performed:
'_symmetry_cell_setting' value 'Orthorhombic' changed to 'orthorhombic'
according to '/home/saulius/struct/CIF-dictionaries/cif_core.dic'
dictionary named 'cif_core.dic' version 2.4.1 from 2010-06-29.

Automatic conversion script
Id: cif_fix_enum 1527 2010-12-29 10:47:43Z saulius 
;
_cod_database_code 4063026

loop_
_symmetry_equiv_pos_as_xyz
'x, y, z'
'-x+1/2, -y, z+1/2'
'-x, y+1/2, -z+1/2'
'x+1/2, -y+1/2, -z'

loop_
_atom_site_aniso_label
_atom_site_aniso_U_11
_atom_site_aniso_U_22
_atom_site_aniso_U_33
_atom_site_aniso_U_23
_atom_site_aniso_U_13
_atom_site_aniso_U_12
Pd1 0.03696(10) 0.03742(10) 0.02641(9) 0.00171(9) 0.00131(9) 0.00369(9)
P1 0.0335(3) 0.0366(4) 0.0293(3) -0.0011(3) 0.0010(3) 0.0054(3)
F1 0.081(2) 0.184(3) 0.079(2) -0.046(2) -0.0191(14) 0.036(2)
F2 0.0529(13) 0.096(2) 0.123(2) -0.021(2) 0.0141(13) 0.0009(13)
F3 0.0559(13) 0.112(2) 0.077(2) 0.0129(14) -0.0129(11) 0.0195(14)
F4 0.146(3) 0.077(2) 0.101(2) 0.026(2) -0.007(2) 0.011(2)
O1 0.0601(14) 0.0493(13) 0.0342(12) -0.0091(9) 0.0067(10) 0.0059(11)
O2 0.0377(11) 0.0485(12) 0.0294(11) 0.0034(9) 0.0024(8) 0.0074(9)
N1 0.0373(13) 0.0380(12) 0.0278(11) -0.0012(9) -0.0011(10) 0.0025(10)
C1 0.0386(15) 0.044(2) 0.0273(14) 0.0020(12) 0.0009(11) 0.0018(13)
C2 0.042(2) 0.060(2) 0.045(2) 0.0021(15) 0.0048(14) 0.004(2)
C3 0.047(2) 0.076(2) 0.055(2) 0.004(2) 0.008(2) -0.008(2)
C4 0.064(2) 0.063(2) 0.052(2) 0.004(2) 0.010(2) -0.022(2)
C5 0.064(2) 0.046(2) 0.046(2) -0.0008(15) 0.008(2) -0.002(2)
C6 0.0377(14) 0.049(2) 0.0274(14) 0.0040(12) 0.0031(11) 0.0020(13)
C7 0.0364(13) 0.041(2) 0.0292(13) -0.0043(11) -0.0007(11) 0.0080(12)
C8 0.060(2) 0.046(2) 0.049(2) -0.0141(15) 0.001(2) 0.000(2)
C9 0.047(2) 0.037(2) 0.042(2) -0.0039(13) -0.0019(13) 0.0004(13)
C10 0.046(2) 0.058(2) 0.065(2) -0.007(2) -0.010(2) -0.005(2)
C11 0.048(2) 0.061(2) 0.086(3) -0.009(2) 0.013(2) -0.009(2)
C12 0.0377(14) 0.0352(13) 0.0350(14) -0.0003(12) 0.0030(12) -0.0014(10)
C13 0.040(2) 0.058(2) 0.045(2) -0.0003(14) -0.0036(13) -0.0038(14)
C14 0.061(2) 0.078(3) 0.055(2) 0.000(2) -0.012(2) -0.026(2)
C15 0.085(3) 0.055(2) 0.067(3) -0.010(2) 0.005(2) -0.027(2)
C16 0.078(2) 0.038(2) 0.078(3) -0.005(2) 0.002(2) 0.000(2)
C17 0.052(2) 0.0407(15) 0.057(2) -0.0019(14) -0.003(2) 0.0044(14)
C18 0.0344(14) 0.0345(14) 0.041(2) -0.0028(11) -0.0008(12) 0.0014(11)
C19 0.045(2) 0.063(2) 0.036(2) -0.0054(13) 0.0018(12) -0.0036(14)
C20 0.046(2) 0.061(2) 0.057(2) -0.009(2) 0.0147(15) -0.0039(15)
C21 0.037(2) 0.052(2) 0.085(3) -0.003(2) 0.001(2) 0.0000(14)
C22 0.049(2) 0.073(3) 0.069(3) 0.000(2) -0.017(2) 0.000(2)
C23 0.048(2) 0.065(2) 0.039(2) -0.0051(15) -0.0067(14) 0.006(2)
C24 0.091(3) 0.066(2) 0.027(2) 0.0006(14) 0.008(2) 0.000(2)
C25 0.069(5) 0.064(4) 0.041(3) 0.018(3) -0.013(3) -0.003(3)
C25' 0.079(10) 0.065(6) 0.021(4) 0.016(4) -0.001(4) 0.006(5)
C26 0.103(3) 0.065(2) 0.048(2) 0.024(2) 0.005(2) 0.019(2)
B1 0.046(2) 0.070(3) 0.063(3) -0.005(2) -0.009(2) 0.014(2)

loop_
_atom_site_label
_atom_site_type_symbol
_atom_site_fract_x
_atom_site_fract_y
_atom_site_fract_z
_atom_site_U_iso_or_equiv
_atom_site_thermal_displace_type
_atom_site_occupancy
_atom_site_calc_flag
_atom_site_refinement_flags
_atom_site_disorder_group
Pd1 Pd 0.70165(2) 0.557965(14) 0.767727(14) 0.03360(6) Uani 1 d . .
P1 P 0.76719(6) 0.41937(5) 0.81471(5) 0.0331(2) Uani 1 d . .
F1 F 0.1260(2) 0.5815(3) 1.1914(2) 0.1148(11) Uani 1 d . .
F2 F 0.2223(2) 0.5751(2) 1.0658(2) 0.0905(8) Uani 1 d . .
F3 F 0.0320(2) 0.5782(2) 1.0658(2) 0.0817(8) Uani 1 d . .
F4 F 0.1248(3) 0.4513(2) 1.1087(2) 0.1080(9) Uani 1 d . .
O1 O 0.6150(2) 0.6352(2) 1.02635(14) 0.0478(5) Uani 1 d . .
O2 O 0.7364(2) 0.40272(14) 0.91734(13) 0.0385(5) Uani 1 d . .
N1 N 0.6855(2) 0.6106(2) 0.89385(15) 0.0344(5) Uani 1 d . .
C1 C 0.5706(2) 0.4880(2) 0.9658(2) 0.0365(6) Uani 1 d . .
C2 C 0.4609(3) 0.4856(3) 1.0009(2) 0.0487(8) Uani 1 d . .
H2A H 0.4252(3) 0.5407(3) 1.0169(2) 0.058 Uiso 1 calc R .
C3 C 0.4056(3) 0.4016(3) 1.0119(3) 0.0595(9) Uani 1 d . .
H3A H 0.3322(3) 0.4004(3) 1.0344(3) 0.071 Uiso 1 calc R .
C4 C 0.4591(3) 0.3193(3) 0.9896(2) 0.0598(10) Uani 1 d . .
H4A H 0.4217(3) 0.2629(3) 0.9971(2) 0.072 Uiso 1 calc R .
C5 C 0.5684(3) 0.3210(2) 0.9561(2) 0.0521(8) Uani 1 d . .
H5A H 0.6048(3) 0.2656(2) 0.9419(2) 0.063 Uiso 1 calc R .
C6 C 0.6229(3) 0.4044(2) 0.9439(2) 0.0380(6) Uani 1 d . .
C7 C 0.6275(2) 0.5788(2) 0.9571(2) 0.0356(6) Uani 1 d . .
C8 C 0.6680(3) 0.7228(2) 1.0030(2) 0.0518(8) Uani 1 d . .
H8A H 0.7191(3) 0.7436(2) 1.0484(2) 0.062 Uiso 1 calc R .
H8B H 0.6109(3) 0.7704(2) 0.9935(2) 0.062 Uiso 1 calc R .
C9 C 0.7336(3) 0.7029(2) 0.9197(2) 0.0421(7) Uani 1 d . .
H9A H 0.7154(3) 0.7498(2) 0.8758(2) 0.050 Uiso 1 calc R .
C10 C 0.8618(3) 0.6975(3) 0.9326(3) 0.0562(9) Uani 1 d . .
H10A H 0.8876(3) 0.7560(3) 0.9570(3) 0.067 Uiso 1 calc R .
H10B H 0.8778(3) 0.6492(3) 0.9747(3) 0.067 Uiso 1 calc R .
C11 C 0.9301(3) 0.6780(3) 0.8524(3) 0.0651(10) Uani 1 d . .
H11A H 1.0095(3) 0.6759(3) 0.8669(3) 0.098 Uiso 1 calc R .
H11B H 0.9171(3) 0.7264(3) 0.8108(3) 0.098 Uiso 1 calc R .
H11C H 0.9073(3) 0.6193(3) 0.8284(3) 0.098 Uiso 1 calc R .
C12 C 0.7255(2) 0.3127(2) 0.7621(2) 0.0360(6) Uani 1 d . .
C13 C 0.6267(3) 0.3105(2) 0.7143(2) 0.0475(8) Uani 1 d . .
H13A H 0.5843(3) 0.3645(2) 0.7066(2) 0.057 Uiso 1 calc R .
C14 C 0.5906(3) 0.2275(3) 0.6778(3) 0.0646(10) Uani 1 d . .
H14A H 0.5237(3) 0.2260(3) 0.6457(3) 0.078 Uiso 1 calc R .
C15 C 0.6526(4) 0.1480(3) 0.6884(3) 0.0688(11) Uani 1 d . .
H15A H 0.6277(4) 0.0925(3) 0.6639(3) 0.083 Uiso 1 calc R .
C16 C 0.7519(4) 0.1502(2) 0.7353(3) 0.0647(10) Uani 1 d . .
H16A H 0.7948(4) 0.0962(2) 0.7415(3) 0.078 Uiso 1 calc R .
C17 C 0.7884(3) 0.2315(2) 0.7731(2) 0.0499(7) Uani 1 d . .
H17A H 0.8548(3) 0.2323(2) 0.8059(2) 0.060 Uiso 1 calc R .
C18 C 0.9199(2) 0.4148(2) 0.8211(2) 0.0365(6) Uani 1 d . .
C19 C 0.9808(3) 0.4121(2) 0.7445(2) 0.0480(8) Uani 1 d . .
H19A H 0.9419(3) 0.4109(2) 0.6921(2) 0.058 Uiso 1 calc R .
C20 C 1.0978(3) 0.4111(2) 0.7447(2) 0.0545(9) Uani 1 d . .
H20A H 1.1375(3) 0.4083(2) 0.6927(2) 0.065 Uiso 1 calc R .
C21 C 1.1556(3) 0.4143(2) 0.8213(3) 0.0579(9) Uani 1 d . .
H21A H 1.2347(3) 0.4138(2) 0.8216(3) 0.070 Uiso 1 calc R .
C22 C 1.0961(3) 0.4184(3) 0.8985(3) 0.0636(10) Uani 1 d . .
H22A H 1.1356(3) 0.4210(3) 0.9506(3) 0.076 Uiso 1 calc R .
C23 C 0.9785(3) 0.4186(2) 0.8990(2) 0.0507(8) Uani 1 d . .
H23A H 0.9390(3) 0.4211(2) 0.9511(2) 0.061 Uiso 1 calc R .
C24 C 0.7133(4) 0.5361(3) 0.6333(2) 0.0612(10) Uani 1 d . .
H24A H 0.7857(4) 0.5515(3) 0.6068(2) 0.073 Uiso 1 calc R 1
H24B H 0.6808(4) 0.4787(3) 0.6117(2) 0.073 Uiso 1 calc R 1
C25 C 0.6360(8) 0.6116(4) 0.6456(3) 0.058(2) Uani 0.609(14) d P 1
H25A H 0.5556(8) 0.5998(4) 0.6327(3) 0.070 Uiso 0.609(14) calc PR 1
C25' C 0.7200(8) 0.6267(4) 0.6436(3) 0.055(4) Uani 0.391(14) d PR 2
H25B H 0.7976(8) 0.6496(4) 0.6345(3) 0.066 Uiso 0.391(14) d PR 2
C26 C 0.6593(4) 0.6845(3) 0.6905(3) 0.0721(12) Uani 1 d . .
H26A H 0.5951(4) 0.7211(3) 0.7104(3) 0.087 Uiso 1 calc R 1
H26B H 0.7230(4) 0.7218(3) 0.6708(3) 0.087 Uiso 1 calc R 1
B1 B 0.1252(3) 0.5465(3) 1.1085(3) 0.0598(10) Uani 1 d . .

loop_
_geom_bond_atom_site_label_1
_geom_bond_atom_site_label_2
_geom_bond_distance
_geom_bond_site_symmetry_2
_geom_bond_publ_flag
Pd1 N1 2.099(2) . ?
Pd1 C24 2.105(3) . ?
Pd1 C25' 2.169(5) . ?
Pd1 C25 2.180(4) . ?
Pd1 C26 2.232(4) . ?
Pd1 P1 2.2566(7) . ?
P1 O2 1.645(2) . ?
P1 C18 1.800(3) . ?
P1 C12 1.804(3) . ?
F1 B1 1.378(5) . ?
F2 B1 1.380(5) . ?
F3 B1 1.356(4) . ?
F4 B1 1.369(6) . ?
O1 C7 1.351(3) . ?
O1 C8 1.451(4) . ?
O2 C6 1.396(4) . ?
N1 C7 1.276(4) . ?
N1 C9 1.498(4) . ?
C1 C6 1.392(4) . ?
C1 C2 1.399(4) . ?
C1 C7 1.472(4) . ?
C2 C3 1.383(5) . ?
C3 C4 1.384(5) . ?
C4 C5 1.386(5) . ?
C5 C6 1.373(4) . ?
C8 C9 1.529(5) . ?
C9 C10 1.523(4) . ?
C10 C11 1.503(5) . ?
C12 C13 1.376(4) . ?
C12 C17 1.392(4) . ?
C13 C14 1.386(5) . ?
C14 C15 1.366(6) . ?
C15 C16 1.374(6) . ?
C16 C17 1.377(5) . ?
C18 C19 1.383(4) . ?
C18 C23 1.388(4) . ?
C19 C20 1.377(4) . ?
C20 C21 1.367(5) . ?
C21 C22 1.385(6) . ?
C22 C23 1.382(5) . ?
C24 C25' 1.314(6) . ?
C24 C25 1.429(7) . ?
C25 C26 1.286(7) . ?
C25' C26 1.313(7) . ?
